data_2207020
loop_
_publ_author_name
'Xiao-Ping Shen'
'Ai-Hua Yuan'

_publ_section_title
<i>catena</i>-Poly[[bis(<i>N</i>,<i>N</i>-dimethylformamide-\k<i>O</i>)nickel(II)]-di-\m-1,5-dicyanamido-\k<i>N</i>^1^:\k<i>N</i>^5^]
_journal_coeditor_code NG6186
_journal_issue 10
_journal_name_full 'Acta Crystallographica Section E'
_journal_page_first m1937
_journal_page_last m1939
_journal_paper_doi 10.1107/S1600536805027674
_journal_volume 61
_journal_year 2005
_chemical_formula_iupac '[Ni (C2 N3)2 (C3 H7 N O)2]'
_chemical_formula_moiety 'C10 H14 N8 Ni O2'
_chemical_formula_sum 'C10 H14 N8 Ni O2'
_chemical_formula_weight 336.98
_chemical_name_systematic
;
catena-Poly[[bis(N,N-dimethylformamide-\kO)nickel(II)]-di-
\m-1,5-dicyanamido-\kN^1^:\kN^5^]
;
_space_group_IT_number 12
_symmetry_cell_setting monoclinic
_symmetry_space_group_name_Hall '-C 2y'
_symmetry_space_group_name_H-M 'C 1 2/m 1'
_atom_sites_solution_hydrogens geom
_atom_sites_solution_primary direct
_atom_sites_solution_secondary difmap
_cell_angle_alpha 90.00
_cell_angle_beta 112.503(3)
_cell_angle_gamma 90.00
_cell_formula_units_Z 2
_cell_length_a 13.3866(17)
_cell_length_b 7.3166(7)
_cell_length_c 8.0595(10)
_cell_measurement_reflns_used 1804
_cell_measurement_temperature 193(2)
_cell_measurement_theta_max 27.4835
_cell_measurement_theta_min 3.2335
_cell_volume 729.28(15)
_computing_cell_refinement CrystalClear
_computing_data_collection 'CrystalClear (Rigaku, 2000)'
_computing_data_reduction CrystalClear
_computing_molecular_graphics 'SHELXTL (Bruker, 1998)'
_computing_publication_material SHELXTL
_computing_structure_refinement 'SHELXL97 (Sheldrick, 1997)'
_computing_structure_solution
;
the coordinates of the Co structure of Tong et al. (2003) were used
;
_diffrn_ambient_temperature 193(2)
_diffrn_measured_fraction_theta_full 0.999
_diffrn_measured_fraction_theta_max 0.999
_diffrn_measurement_device_type 'Rigaku Mercury CCD'
_diffrn_measurement_method \w
_diffrn_radiation_monochromator graphite
_diffrn_radiation_source 'fine-focus sealed tube'
_diffrn_radiation_type MoK\a
_diffrn_radiation_wavelength 0.71073
_diffrn_reflns_av_R_equivalents 0.0175
_diffrn_reflns_av_sigmaI/netI 0.0143
_diffrn_reflns_limit_h_max 15
_diffrn_reflns_limit_h_min -17
_diffrn_reflns_limit_k_max 9
_diffrn_reflns_limit_k_min -8
_diffrn_reflns_limit_l_max 10
_diffrn_reflns_limit_l_min -10
_diffrn_reflns_number 4029
_diffrn_reflns_theta_full 27.46
_diffrn_reflns_theta_max 27.46
_diffrn_reflns_theta_min 3.24
_exptl_absorpt_coefficient_mu 1.348
_exptl_absorpt_correction_T_max 0.774
_exptl_absorpt_correction_T_min 0.646
_exptl_absorpt_correction_type multi-scan
_exptl_absorpt_process_details '(Jacobson, 1998)'
_exptl_crystal_colour Blue
_exptl_crystal_density_diffrn 1.535
_exptl_crystal_density_method 'not measured'
_exptl_crystal_description Block
_exptl_crystal_F_000 348
_exptl_crystal_size_max 0.40
_exptl_crystal_size_mid 0.21
_exptl_crystal_size_min 0.20
_refine_diff_density_max 0.154
_refine_diff_density_min -0.468
_refine_ls_extinction_method none
_refine_ls_goodness_of_fit_ref 1.031
_refine_ls_hydrogen_treatment mixed
_refine_ls_matrix_type full
_refine_ls_number_parameters 76
_refine_ls_number_reflns 900
_refine_ls_number_restraints 9
_refine_ls_restrained_S_all 1.036
_refine_ls_R_factor_all 0.0228
_refine_ls_R_factor_gt 0.0225
_refine_ls_shift/su_max 0.000
_refine_ls_shift/su_mean 0.000
_refine_ls_structure_factor_coef Fsqd
_refine_ls_weighting_details 'calc w = 1/[\s^2^(Fo^2^)+(0.0436P)^2^+0.3824P] where P = (Fo^2^+2Fc^2^)/3'
_refine_ls_weighting_scheme calc
_refine_ls_wR_factor_gt 0.0614
_refine_ls_wR_factor_ref 0.0617
_reflns_number_gt 887
_reflns_number_total 900
_reflns_threshold_expression I>2\s(I)
_cod_data_source_file ng6186.cif
_cod_data_source_block I
_cod_original_sg_symbol_H-M 'C 2/m'
_cod_database_code 2207020
_cod_database_fobs_code 2207020

loop_
_symmetry_equiv_pos_as_xyz
'x, y, z'
'-x, y, -z'
'x+1/2, y+1/2, z'
'-x+1/2, y+1/2, -z'
'-x, -y, -z'
'x, -y, z'
'-x+1/2, -y+1/2, -z'
'x+1/2, -y+1/2, z'

loop_
_atom_site_label
_atom_site_fract_x
_atom_site_fract_y
_atom_site_fract_z
_atom_site_U_iso_or_equiv
_atom_site_adp_type
_atom_site_calc_flag
_atom_site_refinement_flags
_atom_site_occupancy
_atom_site_type_symbol
Ni1 0.5000 0.5000 0.5000 0.01621(13) Uani d S 1 Ni
O1 0.58082(11) 0.5000 0.77586(18) 0.0230(3) Uani d S 1 O
N1 0.59942(9) 0.70410(15) 0.47063(15) 0.0231(3) Uani d . 1 N
N2 0.63339(15) 1.0000 0.3571(2) 0.0255(4) Uani d S 1 N
N3 0.73719(13) 0.5000 1.0204(2) 0.0256(4) Uani d S 1 N
C1 0.61394(9) 0.84635(18) 0.42201(16) 0.0181(3) Uani d . 1 C
C2 0.68128(15) 0.5000 0.8455(2) 0.0210(4) Uani d SD 1 C
H2 0.7242(17) 0.5000 0.774(3) 0.026(6) Uiso d SD 1 H
C3 0.6836(2) 0.5000 1.1460(3) 0.0541(8) Uani d SD 1 C
H3A 0.7060(14) 0.6031(7) 1.217(2) 0.075(8) Uiso d D 1 H
H3B 0.6084(9) 0.5000 1.089(4) 0.073(11) Uiso d SD 1 H
C4 0.85511(17) 0.5000 1.0956(3) 0.0320(5) Uani d SD 1 C
H4A 0.8843(13) 0.6028(7) 1.1684(16) 0.044(6) Uiso d D 1 H
H4B 0.882(2) 0.5000 1.004(2) 0.042(8) Uiso d SD 1 H

loop_
_atom_site_aniso_label
_atom_site_aniso_U_11
_atom_site_aniso_U_22
_atom_site_aniso_U_33
_atom_site_aniso_U_12
_atom_site_aniso_U_13
_atom_site_aniso_U_23
Ni1 0.01952(19) 0.01301(18) 0.01555(18) 0.000 0.00610(13) 0.000
O1 0.0218(6) 0.0294(7) 0.0161(6) 0.000 0.0052(5) 0.000
N1 0.0268(6) 0.0182(5) 0.0264(6) -0.0022(4) 0.0127(5) -0.0017(4)
N2 0.0383(9) 0.0164(7) 0.0318(9) 0.000 0.0245(8) 0.000
N3 0.0235(8) 0.0343(9) 0.0171(7) 0.000 0.0057(6) 0.000
C1 0.0173(6) 0.0192(6) 0.0190(6) 0.0000(5) 0.0084(5) -0.0038(5)
C2 0.0242(9) 0.0206(8) 0.0182(8) 0.000 0.0082(7) 0.000
C3 0.0369(13) 0.108(3) 0.0189(10) 0.000 0.0127(9) 0.000
C4 0.0234(10) 0.0381(12) 0.0272(10) 0.000 0.0017(8) 0.000

loop_
_atom_type_symbol
_atom_type_description
_atom_type_scat_dispersion_real
_atom_type_scat_dispersion_imag
_atom_type_scat_source
C C 0.0033 0.0016 'International Tables Vol C Tables 4.2.6.8 and 6.1.1.4'
H H 0.0000 0.0000 'International Tables Vol C Tables 4.2.6.8 and 6.1.1.4'
Ni Ni 0.3393 1.1124 'International Tables Vol C Tables 4.2.6.8 and 6.1.1.4'
N N 0.0061 0.0033 'International Tables Vol C Tables 4.2.6.8 and 6.1.1.4'
O O 0.0106 0.0060 'International Tables Vol C Tables 4.2.6.8 and 6.1.1.4'

loop_
_geom_angle_atom_site_label_1
_geom_angle_atom_site_label_2
_geom_angle_atom_site_label_3
_geom_angle_site_symmetry_1
_geom_angle_site_symmetry_3
_geom_angle
_geom_angle_publ_flag
O1 Ni1 O1 . 5_666 180.0 no
O1 Ni1 N1 . . 91.61(4) yes
O1 Ni1 N1 5_666 . 88.39(4) yes
O1 Ni1 N1 . 5_666 88.39(4) no
O1 Ni1 N1 5_666 5_666 91.61(4) no
N1 Ni1 N1 . 5_666 180.0 no
O1 Ni1 N1 . 6_565 91.61(4) no
O1 Ni1 N1 5_666 6_565 88.39(4) no
N1 Ni1 N1 . 6_565 92.16(6) yes
N1 Ni1 N1 5_666 6_565 87.84(6) no
O1 Ni1 N1 . 2_656 88.39(4) no
O1 Ni1 N1 5_666 2_656 91.61(4) no
N1 Ni1 N1 . 2_656 87.84(6) yes
N1 Ni1 N1 5_666 2_656 92.16(6) no
N1 Ni1 N1 6_565 2_656 180.00(6) no
C2 O1 Ni1 . . 121.06(12) no
C1 N1 Ni1 . . 152.49(11) no
C1 N2 C1 6_575 . 118.61(16) yes
C2 N3 C3 . . 121.12(18) no
C2 N3 C4 . . 121.70(17) no
C3 N3 C4 . . 117.18(18) no
N1 C1 N2 . . 174.95(13) yes
O1 C2 N3 . . 123.76(17) no
O1 C2 H2 . . 121.7(15) no
N3 C2 H2 . . 114.6(15) no
N3 C3 H3A . . 107.4(14) no
N3 C3 H3B . . 113(2) no
H3A C3 H3B . . 109.9(11) no
N3 C4 H4A . . 112.6(10) no
N3 C4 H4B . . 110.5(16) no
H4A C4 H4B . . 107.4(10) no

loop_
_geom_bond_atom_site_label_1
_geom_bond_atom_site_label_2
_geom_bond_site_symmetry_2
_geom_bond_distance
_geom_bond_publ_flag
Ni1 O1 . 2.0670(13) yes
Ni1 O1 5_666 2.0670(13) no
Ni1 N1 . 2.0733(11) yes
Ni1 N1 5_666 2.0733(11) no
Ni1 N1 6_565 2.0733(11) no
Ni1 N1 2_656 2.0733(11) no
O1 C2 . 1.243(2) yes
N1 C1 . 1.1545(18) yes
N2 C1 6_575 1.3074(15) no
N2 C1 . 1.3074(15) yes
N3 C2 . 1.319(2) yes
N3 C3 . 1.448(3) yes
N3 C4 . 1.458(3) yes
C2 H2 . 0.954(10) no
C3 H3A . 0.923(8) no
C3 H3B . 0.933(10) no
C4 H4A . 0.942(8) no
C4 H4B . 0.938(9) no

loop_
_geom_hbond_atom_site_label_D
_geom_hbond_atom_site_label_H
_geom_hbond_atom_site_label_A
_geom_hbond_site_symmetry_A
_geom_hbond_distance_DH
_geom_hbond_distance_HA
_geom_hbond_distance_DA
_geom_hbond_angle_DHA
C2 H2 N2 7_666 0.954(10) 2.511(11) 3.453(2) 169(2)

loop_
_geom_torsion_atom_site_label_1
_geom_torsion_atom_site_label_2
_geom_torsion_atom_site_label_3
_geom_torsion_atom_site_label_4
_geom_torsion_site_symmetry_1
_geom_torsion
_geom_torsion_publ_flag
N1 Ni1 O1 C2 . -46.10(3) no
N1 Ni1 O1 C2 5_666 133.90(3) no
N1 Ni1 O1 C2 6_565 46.10(3) no
N1 Ni1 O1 C2 2_656 -133.90(3) no
O1 Ni1 N1 C1 . -123.3(2) no
O1 Ni1 N1 C1 5_666 56.7(2) no
N1 Ni1 N1 C1 6_565 145.1(2) no
N1 Ni1 N1 C1 2_656 -34.9(2) no
Ni1 O1 C2 N3 . 180.0 no
C3 N3 C2 O1 . 0.0 no
C4 N3 C2 O1 . 180.0 no
